data_4068017
loop_
_publ_author_name
'Ren, Wenshan'
'Zi, Guofu'
'Walter, Marc D.'

_publ_section_title
;
 Synthesis, Structure, and Reactivity of a Thorium Metallocene Containing
 a 2,2&#x2032;-Bipyridyl Ligand
;
_journal_issue 2
_journal_name_full Organometallics
_journal_page_first 672
_journal_paper_doi 10.1021/om201015f
_journal_volume 31
_journal_year 2012
_chemical_formula_moiety 'C34 H58 F2 Th'
_chemical_formula_sum 'C34 H58 F2 Th'
_chemical_formula_weight 736.84
_chemical_name_systematic
; 
 ? 
;
_space_group_IT_number 19
_symmetry_cell_setting orthorhombic
_symmetry_space_group_name_Hall 'P 2ac 2ab'
_symmetry_space_group_name_H-M 'P 21 21 21'
_atom_sites_solution_hydrogens geom
_atom_sites_solution_primary direct
_atom_sites_solution_secondary difmap
_audit_creation_method SHELXL-97
_cell_angle_alpha 90.00
_cell_angle_beta 90.00
_cell_angle_gamma 90.00
_cell_formula_units_Z 4
_cell_length_a 10.1705(18)
_cell_length_b 17.003(2)
_cell_length_c 19.449(3)
_cell_measurement_reflns_used 10187
_cell_measurement_temperature 113(2)
_cell_measurement_theta_max 27.90
_cell_measurement_theta_min 2.00
_cell_volume 3363.3(9)
_computing_cell_refinement 'CrystalClear-SM Expert 2.0 r2'
_computing_data_collection 'CrystalClear-SM Expert 2.0 r2 (Rigaku, 2009)'
_computing_data_reduction 'CrystalClear-SM Expert 2.0 r2'
_computing_molecular_graphics 'CrystalStructure 4.0'
_computing_publication_material 'CrystalStructure 4.0 (Rigaku, 2009)'
_computing_structure_refinement 'SHELXL-97 (Sheldrick, 1997)'
_computing_structure_solution 'SHELXS-97 (Sheldrick, 1990)'
_diffrn_ambient_temperature 113(2)
_diffrn_detector_area_resol_mean 14.222
_diffrn_measured_fraction_theta_full 0.998
_diffrn_measured_fraction_theta_max 0.998
_diffrn_measurement_device_type 'Rigaku Saturn724 CCD'
_diffrn_measurement_method \w
_diffrn_radiation_monochromator multilayer
_diffrn_radiation_source 'rotating anode'
_diffrn_radiation_type MoK\a
_diffrn_radiation_wavelength 0.71075
_diffrn_reflns_av_R_equivalents 0.0686
_diffrn_reflns_av_sigmaI/netI 0.0889
_diffrn_reflns_limit_h_max 13
_diffrn_reflns_limit_h_min -13
_diffrn_reflns_limit_k_max 22
_diffrn_reflns_limit_k_min -21
_diffrn_reflns_limit_l_max 23
_diffrn_reflns_limit_l_min -25
_diffrn_reflns_number 32324
_diffrn_reflns_theta_full 27.88
_diffrn_reflns_theta_max 27.88
_diffrn_reflns_theta_min 2.26
_diffrn_standards_decay_% 0
_diffrn_standards_interval_count 0
_diffrn_standards_interval_time 0
_diffrn_standards_number 0
_exptl_absorpt_coefficient_mu 4.464
_exptl_absorpt_correction_T_max 0.4689
_exptl_absorpt_correction_T_min 0.4139
_exptl_absorpt_correction_type multi-scan
_exptl_absorpt_process_details CrystalClear
_exptl_crystal_colour colorless
_exptl_crystal_density_diffrn 1.455
_exptl_crystal_density_method 'not measured'
_exptl_crystal_description prism
_exptl_crystal_F_000 1480
_exptl_crystal_size_max 0.24
_exptl_crystal_size_mid 0.22
_exptl_crystal_size_min 0.20
_refine_diff_density_max 14.582
_refine_diff_density_min -4.044
_refine_diff_density_rms 0.302
_refine_ls_abs_structure_details 'Flack H D (1983), Acta Cryst. A39, 876-881'
_refine_ls_abs_structure_Flack 0.486(15)
_refine_ls_extinction_method none
_refine_ls_goodness_of_fit_ref 1.041
_refine_ls_hydrogen_treatment constr
_refine_ls_matrix_type full
_refine_ls_number_parameters 353
_refine_ls_number_reflns 7998
_refine_ls_number_restraints 0
_refine_ls_restrained_S_all 1.041
_refine_ls_R_factor_all 0.0710
_refine_ls_R_factor_gt 0.0687
_refine_ls_shift/su_max 0.004
_refine_ls_shift/su_mean 0.000
_refine_ls_structure_factor_coef Fsqd
_refine_ls_weighting_details 'calc w=1/[\s^2^(Fo^2^)+(0.0931P)^2^+0.0000P] where P=(Fo^2^+2Fc^2^)/3'
_refine_ls_weighting_scheme calc
_refine_ls_wR_factor_gt 0.1626
_refine_ls_wR_factor_ref 0.1649
_reflns_number_gt 7402
_reflns_number_total 7998
_reflns_threshold_expression >2sigma(I)
_cod_data_source_file om201015f_si_002.cif
_cod_data_source_block compound3
_cod_database_code 4068017

loop_
_symmetry_equiv_pos_as_xyz
'x, y, z'
'x+1/2, -y+1/2, -z'
'-x, y+1/2, -z+1/2'
'-x+1/2, -y, z+1/2'

loop_
_atom_site_label
_atom_site_type_symbol
_atom_site_fract_x
_atom_site_fract_y
_atom_site_fract_z
_atom_site_U_iso_or_equiv
_atom_site_adp_type
_atom_site_occupancy
_atom_site_symmetry_multiplicity
_atom_site_calc_flag
_atom_site_refinement_flags
Th1 Th 0.03294(3) 0.036154(18) 1.005921(16) 0.02200(11) Uani 1 1 d .
F1 F -0.1683(5) 0.0364(3) 1.0370(3) 0.0287(12) Uani 1 1 d .
F2 F 0.0954(7) 0.1521(3) 1.0284(3) 0.0368(15) Uani 1 1 d .
C1 C 0.0657(9) 0.1051(5) 0.8730(5) 0.021(2) Uani 1 1 d .
C2 C -0.0746(10) 0.0957(5) 0.8833(5) 0.020(2) Uani 1 1 d .
C3 C -0.1026(11) 0.0126(6) 0.8818(5) 0.024(2) Uani 1 1 d .
H3A H -0.1873 -0.0103 0.8868 0.029 Uiso 1 1 calc R
C4 C 0.0149(9) -0.0293(5) 0.8717(5) 0.0210(19) Uani 1 1 d .
C5 C 0.1195(10) 0.0276(5) 0.8683(4) 0.0222(19) Uani 1 1 d .
H5A H 0.2103 0.0155 0.8637 0.027 Uiso 1 1 calc R
C6 C 0.1589(10) 0.1744(6) 0.8563(5) 0.0236(19) Uani 1 1 d .
C7 C 0.1632(11) 0.1801(6) 0.7775(5) 0.034(2) Uani 1 1 d .
H7A H 0.0744 0.1897 0.7599 0.051 Uiso 1 1 calc R
H7B H 0.1970 0.1308 0.7584 0.051 Uiso 1 1 calc R
H7C H 0.2210 0.2236 0.7639 0.051 Uiso 1 1 calc R
C8 C 0.1181(10) 0.2554(5) 0.8854(5) 0.029(2) Uani 1 1 d .
H8A H 0.1111 0.2521 0.9356 0.043 Uiso 1 1 calc R
H8B H 0.0330 0.2707 0.8661 0.043 Uiso 1 1 calc R
H8C H 0.1845 0.2947 0.8731 0.043 Uiso 1 1 calc R
C9 C 0.2980(10) 0.1592(6) 0.8837(6) 0.033(2) Uani 1 1 d .
H9A H 0.3556 0.2030 0.8707 0.050 Uiso 1 1 calc R
H9B H 0.3321 0.1102 0.8641 0.050 Uiso 1 1 calc R
H9C H 0.2953 0.1548 0.9340 0.050 Uiso 1 1 calc R
C10 C -0.1881(10) 0.1554(6) 0.8885(5) 0.026(2) Uani 1 1 d .
C11 C -0.1931(11) 0.2037(7) 0.8207(6) 0.037(3) Uani 1 1 d .
H11A H -0.2150 0.1687 0.7823 0.056 Uiso 1 1 calc R
H11B H -0.1072 0.2280 0.8124 0.056 Uiso 1 1 calc R
H11C H -0.2602 0.2448 0.8246 0.056 Uiso 1 1 calc R
C12 C -0.1741(11) 0.2095(6) 0.9526(5) 0.029(2) Uani 1 1 d .
H12A H -0.2340 0.2544 0.9482 0.044 Uiso 1 1 calc R
H12B H -0.0834 0.2286 0.9558 0.044 Uiso 1 1 calc R
H12C H -0.1960 0.1797 0.9941 0.044 Uiso 1 1 calc R
C13 C -0.3180(10) 0.1138(7) 0.8960(6) 0.034(2) Uani 1 1 d .
H13A H -0.3887 0.1527 0.8995 0.052 Uiso 1 1 calc R
H13B H -0.3167 0.0813 0.9376 0.052 Uiso 1 1 calc R
H13C H -0.3331 0.0803 0.8558 0.052 Uiso 1 1 calc R
C14 C 0.0236(11) -0.1151(5) 0.8474(5) 0.027(2) Uani 1 1 d .
C15 C 0.0221(14) -0.1117(6) 0.7682(5) 0.039(3) Uani 1 1 d .
H15A H 0.0238 -0.1652 0.7496 0.059 Uiso 1 1 calc R
H15B H 0.0994 -0.0827 0.7519 0.059 Uiso 1 1 calc R
H15C H -0.0579 -0.0849 0.7527 0.059 Uiso 1 1 calc R
C16 C -0.0902(14) -0.1625(6) 0.8711(6) 0.040(3) Uani 1 1 d .
H16A H -0.0798 -0.2170 0.8556 0.060 Uiso 1 1 calc R
H16B H -0.1715 -0.1406 0.8520 0.060 Uiso 1 1 calc R
H16C H -0.0945 -0.1612 0.9215 0.060 Uiso 1 1 calc R
C17 C 0.1504(12) -0.1539(7) 0.8708(7) 0.037(3) Uani 1 1 d .
H17A H 0.1516 -0.1569 0.9212 0.056 Uiso 1 1 calc R
H17B H 0.2256 -0.1227 0.8550 0.056 Uiso 1 1 calc R
H17C H 0.1559 -0.2070 0.8515 0.056 Uiso 1 1 calc R
C18 C 0.0671(9) -0.0125(6) 1.1427(5) 0.022(2) Uani 1 1 d .
C19 C 0.0608(10) -0.0882(5) 1.1068(5) 0.025(2) Uani 1 1 d .
C20 C 0.1777(10) -0.0904(5) 1.0661(5) 0.024(2) Uani 1 1 d .
H20A H 0.1996 -0.1318 1.0353 0.029 Uiso 1 1 calc R
C21 C 0.2552(8) -0.0245(6) 1.0773(5) 0.024(2) Uani 1 1 d .
C22 C 0.1858(10) 0.0227(6) 1.1248(5) 0.025(2) Uani 1 1 d .
H22A H 0.2161 0.0717 1.1421 0.029 Uiso 1 1 calc R
C23 C -0.0182(11) 0.0272(6) 1.1984(5) 0.030(2) Uani 1 1 d .
C24 C -0.0168(12) 0.1174(6) 1.1889(6) 0.036(2) Uani 1 1 d .
H24A H 0.0738 0.1367 1.1916 0.054 Uiso 1 1 calc R
H24B H -0.0697 0.1421 1.2251 0.054 Uiso 1 1 calc R
H24C H -0.0538 0.1307 1.1438 0.054 Uiso 1 1 calc R
C25 C -0.1671(10) 0.0045(7) 1.2025(6) 0.037(3) Uani 1 1 d .
H25A H -0.2110 0.0196 1.1597 0.056 Uiso 1 1 calc R
H25B H -0.2082 0.0320 1.2412 0.056 Uiso 1 1 calc R
H25C H -0.1754 -0.0525 1.2092 0.056 Uiso 1 1 calc R
C26 C 0.0451(12) 0.0088(8) 1.2682(5) 0.043(3) Uani 1 1 d .
H26A H 0.0347 -0.0473 1.2785 0.065 Uiso 1 1 calc R
H26B H 0.0022 0.0400 1.3042 0.065 Uiso 1 1 calc R
H26C H 0.1389 0.0219 1.2666 0.065 Uiso 1 1 calc R
C27 C -0.0310(12) -0.1583(6) 1.1129(6) 0.033(2) Uani 1 1 d .
C28 C -0.1704(11) -0.1430(7) 1.0864(6) 0.036(3) Uani 1 1 d .
H28A H -0.2103 -0.1001 1.1128 0.054 Uiso 1 1 calc R
H28B H -0.2235 -0.1907 1.0916 0.054 Uiso 1 1 calc R
H28C H -0.1667 -0.1283 1.0377 0.054 Uiso 1 1 calc R
C29 C 0.0222(13) -0.2286(6) 1.0699(6) 0.040(3) Uani 1 1 d .
H29A H -0.0290 -0.2759 1.0804 0.059 Uiso 1 1 calc R
H29B H 0.1148 -0.2377 1.0814 0.059 Uiso 1 1 calc R
H29C H 0.0144 -0.2165 1.0208 0.059 Uiso 1 1 calc R
C30 C -0.0307(14) -0.1881(6) 1.1874(6) 0.042(3) Uani 1 1 d .
H30A H -0.0607 -0.1461 1.2181 0.063 Uiso 1 1 calc R
H30B H 0.0586 -0.2040 1.2002 0.063 Uiso 1 1 calc R
H30C H -0.0899 -0.2334 1.1914 0.063 Uiso 1 1 calc R
C31 C 0.3986(11) -0.0145(6) 1.0559(5) 0.030(2) Uani 1 1 d .
C32 C 0.4184(10) -0.0368(7) 0.9804(6) 0.038(2) Uani 1 1 d .
H32A H 0.3678 -0.0844 0.9701 0.058 Uiso 1 1 calc R
H32B H 0.5119 -0.0467 0.9719 0.058 Uiso 1 1 calc R
H32C H 0.3881 0.0063 0.9510 0.058 Uiso 1 1 calc R
C33 C 0.4806(13) -0.0700(7) 1.1003(7) 0.050(3) Uani 1 1 d .
H33A H 0.4638 -0.0590 1.1490 0.075 Uiso 1 1 calc R
H33B H 0.5741 -0.0620 1.0904 0.075 Uiso 1 1 calc R
H33C H 0.4565 -0.1245 1.0900 0.075 Uiso 1 1 calc R
C34 C 0.4476(12) 0.0688(6) 1.0663(6) 0.040(3) Uani 1 1 d .
H34A H 0.4068 0.1035 1.0322 0.060 Uiso 1 1 calc R
H34B H 0.5434 0.0701 1.0608 0.060 Uiso 1 1 calc R
H34C H 0.4245 0.0866 1.1127 0.060 Uiso 1 1 calc R

loop_
_atom_site_aniso_label
_atom_site_aniso_U_11
_atom_site_aniso_U_22
_atom_site_aniso_U_33
_atom_site_aniso_U_23
_atom_site_aniso_U_13
_atom_site_aniso_U_12
Th1 0.02529(19) 0.02130(18) 0.01942(17) 0.00126(13) -0.00071(13) 0.00036(12)
F1 0.020(3) 0.028(3) 0.038(3) 0.007(3) -0.005(2) -0.002(2)
F2 0.056(4) 0.025(3) 0.029(3) 0.004(2) -0.007(3) -0.005(3)
C1 0.024(5) 0.023(4) 0.015(4) 0.005(4) -0.001(3) 0.002(4)
C2 0.027(5) 0.021(4) 0.014(4) 0.000(4) -0.001(4) 0.000(4)
C3 0.029(5) 0.025(5) 0.018(5) -0.010(4) -0.005(4) -0.001(4)
C4 0.020(5) 0.023(5) 0.020(4) -0.004(4) -0.002(3) -0.001(4)
C5 0.023(5) 0.025(5) 0.019(4) 0.001(4) 0.006(3) -0.001(4)
C6 0.021(5) 0.028(5) 0.022(5) 0.002(4) 0.003(4) 0.000(4)
C7 0.042(6) 0.030(5) 0.030(5) 0.005(4) 0.006(5) -0.005(5)
C8 0.027(5) 0.025(5) 0.035(6) 0.001(4) -0.001(4) -0.001(4)
C9 0.017(5) 0.039(6) 0.043(7) 0.004(5) 0.000(4) 0.000(4)
C10 0.019(5) 0.029(5) 0.030(5) -0.005(4) 0.000(4) 0.001(4)
C11 0.023(5) 0.050(7) 0.038(6) 0.004(5) -0.011(5) 0.004(5)
C12 0.030(6) 0.031(5) 0.027(5) 0.000(4) 0.004(4) 0.009(4)
C13 0.021(5) 0.041(6) 0.041(6) -0.002(5) -0.005(4) 0.002(5)
C14 0.040(5) 0.021(4) 0.020(4) -0.003(4) 0.003(5) 0.004(5)
C15 0.061(7) 0.030(5) 0.027(5) -0.007(4) 0.000(6) 0.005(6)
C16 0.060(8) 0.023(5) 0.037(7) -0.008(5) 0.004(6) -0.005(6)
C17 0.039(7) 0.029(6) 0.043(7) -0.008(5) -0.004(5) 0.010(5)
C18 0.016(5) 0.032(5) 0.019(5) 0.002(4) -0.004(3) 0.005(4)
C19 0.020(5) 0.025(5) 0.030(5) 0.004(4) -0.010(4) -0.005(4)
C20 0.028(5) 0.018(4) 0.027(5) 0.008(4) -0.001(4) 0.010(4)
C21 0.007(4) 0.041(6) 0.023(4) 0.006(4) -0.001(3) 0.000(4)
C22 0.026(5) 0.031(6) 0.016(4) 0.003(4) -0.006(3) 0.001(4)
C23 0.033(5) 0.043(6) 0.015(4) 0.003(4) 0.005(4) -0.004(5)
C24 0.037(6) 0.041(6) 0.030(5) -0.008(5) 0.009(5) 0.003(5)
C25 0.022(5) 0.054(7) 0.035(6) 0.006(5) 0.008(5) 0.004(5)
C26 0.036(7) 0.076(8) 0.018(5) 0.006(5) -0.004(5) -0.005(6)
C27 0.026(5) 0.031(5) 0.044(6) 0.011(5) -0.003(6) -0.002(5)
C28 0.028(6) 0.039(6) 0.042(7) 0.008(5) -0.001(5) -0.005(5)
C29 0.041(6) 0.030(5) 0.047(7) 0.004(5) -0.005(6) 0.002(5)
C30 0.044(7) 0.041(6) 0.041(6) 0.018(5) 0.008(7) -0.007(6)
C31 0.022(5) 0.034(6) 0.033(5) 0.008(4) -0.004(4) -0.004(4)
C32 0.018(5) 0.046(6) 0.052(7) -0.008(6) 0.011(5) -0.010(4)
C33 0.030(6) 0.054(7) 0.065(9) 0.021(6) -0.012(6) 0.003(6)
C34 0.044(8) 0.044(6) 0.032(6) -0.003(5) 0.008(5) -0.010(5)

loop_
_atom_type_symbol
_atom_type_description
_atom_type_scat_dispersion_real
_atom_type_scat_dispersion_imag
_atom_type_scat_source
C C 0.0033 0.0016 'International Tables Vol C Tables 4.2.6.8 and 6.1.1.4'
H H 0.0000 0.0000 'International Tables Vol C Tables 4.2.6.8 and 6.1.1.4'
F F 0.0171 0.0103 'International Tables Vol C Tables 4.2.6.8 and 6.1.1.4'
Th Th -7.2400 8.8979 'International Tables Vol C Tables 4.2.6.8 and 6.1.1.4'

loop_
_geom_angle_atom_site_label_1
_geom_angle_atom_site_label_2
_geom_angle_atom_site_label_3
_geom_angle
F2 Th1 F1 103.1(2)
F2 Th1 C22 74.8(3)
F1 Th1 C22 107.4(3)
F2 Th1 C18 92.4(3)
F1 Th1 C18 81.4(2)
C22 Th1 C18 28.8(3)
F2 Th1 C3 117.2(3)
F1 Th1 C3 76.9(3)
C22 Th1 C3 166.4(3)
C18 Th1 C3 146.4(3)
F2 Th1 C2 87.5(2)
F1 Th1 C2 82.3(3)
C22 Th1 C2 161.3(3)
C18 Th1 C2 163.3(3)
C3 Th1 C2 29.7(3)
F2 Th1 C5 98.7(3)
F1 Th1 C5 124.6(3)
C22 Th1 C5 127.3(3)
C18 Th1 C5 147.7(3)
C3 Th1 C5 48.0(3)
C2 Th1 C5 48.4(3)
F2 Th1 C4 125.0(2)
F1 Th1 C4 101.5(2)
C22 Th1 C4 139.7(3)
C18 Th1 C4 139.7(3)
C3 Th1 C4 28.8(3)
C2 Th1 C4 48.5(3)
C5 Th1 C4 29.4(3)
F2 Th1 C21 89.9(3)
F1 Th1 C21 128.6(2)
C22 Th1 C21 29.0(3)
C18 Th1 C21 48.2(3)
C3 Th1 C21 139.2(3)
C2 Th1 C21 148.5(3)
C5 Th1 C21 101.3(3)
C4 Th1 C21 110.9(3)
F2 Th1 C1 76.7(2)
F1 Th1 C1 111.6(2)
C22 Th1 C1 135.8(3)
C18 Th1 C1 164.5(3)
C3 Th1 C1 48.6(3)
C2 Th1 C1 29.6(3)
C5 Th1 C1 29.2(3)
C4 Th1 C1 48.5(3)
C21 Th1 C1 119.8(3)
F2 Th1 C20 117.5(3)
F1 Th1 C20 112.3(2)
C22 Th1 C20 46.6(3)
C18 Th1 C20 47.7(3)
C3 Th1 C20 119.8(3)
C2 Th1 C20 145.0(3)
C5 Th1 C20 100.9(3)
C4 Th1 C20 96.6(3)
C21 Th1 C20 28.1(3)
C1 Th1 C20 128.2(3)
F2 Th1 C19 120.7(2)
F1 Th1 C19 84.5(2)
C22 Th1 C19 47.6(3)
C18 Th1 C19 29.7(3)
C3 Th1 C19 121.7(3)
C2 Th1 C19 151.0(3)
C5 Th1 C19 125.0(3)
C4 Th1 C19 110.0(3)
C21 Th1 C19 47.8(3)
C1 Th1 C19 154.2(3)
C20 Th1 C19 28.7(3)
C5 C1 C2 106.5(8)
C5 C1 C6 117.0(8)
C2 C1 C6 135.7(9)
C5 C1 Th1 74.0(5)
C2 C1 Th1 73.5(5)
C6 C1 Th1 125.0(6)
C3 C2 C1 107.4(9)
C3 C2 C10 119.9(9)
C1 C2 C10 132.4(9)
C3 C2 Th1 75.0(5)
C1 C2 Th1 76.9(5)
C10 C2 Th1 118.2(6)
C4 C3 C2 109.4(10)
C4 C3 Th1 77.0(6)
C2 C3 Th1 75.3(5)
C4 C3 H3A 125.3
C2 C3 H3A 125.3
Th1 C3 H3A 114.5
C3 C4 C5 107.1(8)
C3 C4 C14 125.0(9)
C5 C4 C14 125.6(9)
C3 C4 Th1 74.2(5)
C5 C4 Th1 74.4(5)
C14 C4 Th1 130.5(6)
C1 C5 C4 109.5(8)
C1 C5 Th1 76.8(5)
C4 C5 Th1 76.2(5)
C1 C5 H5A 125.3
C4 C5 H5A 125.3
Th1 C5 H5A 113.8
C9 C6 C7 109.4(8)
C9 C6 C8 105.7(8)
C7 C6 C8 108.5(8)
C9 C6 C1 111.4(8)
C7 C6 C1 106.0(8)
C8 C6 C1 115.9(8)
C6 C7 H7A 109.5
C6 C7 H7B 109.5
H7A C7 H7B 109.5
C6 C7 H7C 109.5
H7A C7 H7C 109.5
H7B C7 H7C 109.5
C6 C8 H8A 109.5
C6 C8 H8B 109.5
H8A C8 H8B 109.5
C6 C8 H8C 109.5
H8A C8 H8C 109.5
H8B C8 H8C 109.5
C6 C9 H9A 109.5
C6 C9 H9B 109.5
H9A C9 H9B 109.5
C6 C9 H9C 109.5
H9A C9 H9C 109.5
H9B C9 H9C 109.5
C13 C10 C2 110.7(8)
C13 C10 C11 107.6(9)
C2 C10 C11 108.4(8)
C13 C10 C12 106.3(9)
C2 C10 C12 112.0(8)
C11 C10 C12 111.7(8)
C10 C11 H11A 109.5
C10 C11 H11B 109.5
H11A C11 H11B 109.5
C10 C11 H11C 109.5
H11A C11 H11C 109.5
H11B C11 H11C 109.5
C10 C12 H12A 109.5
C10 C12 H12B 109.5
H12A C12 H12B 109.5
C10 C12 H12C 109.5
H12A C12 H12C 109.5
H12B C12 H12C 109.5
C10 C13 H13A 109.5
C10 C13 H13B 109.5
H13A C13 H13B 109.5
C10 C13 H13C 109.5
H13A C13 H13C 109.5
H13B C13 H13C 109.5
C16 C14 C17 109.5(8)
C16 C14 C4 112.0(9)
C17 C14 C4 111.6(9)
C16 C14 C15 108.9(10)
C17 C14 C15 109.0(9)
C4 C14 C15 105.7(8)
C14 C15 H15A 109.5
C14 C15 H15B 109.5
H15A C15 H15B 109.5
C14 C15 H15C 109.5
H15A C15 H15C 109.5
H15B C15 H15C 109.5
C14 C16 H16A 109.5
C14 C16 H16B 109.5
H16A C16 H16B 109.5
C14 C16 H16C 109.5
H16A C16 H16C 109.5
H16B C16 H16C 109.5
C14 C17 H17A 109.5
C14 C17 H17B 109.5
H17A C17 H17B 109.5
C14 C17 H17C 109.5
H17A C17 H17C 109.5
H17B C17 H17C 109.5
C22 C18 C19 107.2(8)
C22 C18 C23 118.4(9)
C19 C18 C23 134.0(9)
C22 C18 Th1 75.1(5)
C19 C18 Th1 78.5(5)
C23 C18 Th1 117.9(6)
C20 C19 C18 104.6(8)
C20 C19 C27 122.3(9)
C18 C19 C27 132.7(9)
C20 C19 Th1 74.1(5)
C18 C19 Th1 71.7(5)
C27 C19 Th1 124.4(6)
C21 C20 C19 111.4(9)
C21 C20 Th1 75.4(5)
C19 C20 Th1 77.2(5)
C21 C20 H20A 124.3
C19 C20 H20A 124.3
Th1 C20 H20A 114.9
C20 C21 C22 106.2(8)
C20 C21 C31 126.2(9)
C22 C21 C31 126.3(9)
C20 C21 Th1 76.4(5)
C22 C21 Th1 73.5(5)
C31 C21 Th1 125.9(6)
C18 C22 C21 110.6(9)
C18 C22 Th1 76.1(5)
C21 C22 Th1 77.5(5)
C18 C22 H22A 124.7
C21 C22 H22A 124.7
Th1 C22 H22A 113.7
C26 C23 C18 107.3(9)
C26 C23 C24 107.8(9)
C18 C23 C24 110.1(8)
C26 C23 C25 108.1(8)
C18 C23 C25 118.1(9)
C24 C23 C25 105.0(9)
C23 C24 H24A 109.5
C23 C24 H24B 109.5
H24A C24 H24B 109.5
C23 C24 H24C 109.5
H24A C24 H24C 109.5
H24B C24 H24C 109.5
C23 C25 H25A 109.5
C23 C25 H25B 109.5
H25A C25 H25B 109.5
C23 C25 H25C 109.5
H25A C25 H25C 109.5
H25B C25 H25C 109.5
C23 C26 H26A 109.5
C23 C26 H26B 109.5
H26A C26 H26B 109.5
C23 C26 H26C 109.5
H26A C26 H26C 109.5
H26B C26 H26C 109.5
C19 C27 C28 114.1(9)
C19 C27 C30 109.4(10)
C28 C27 C30 112.1(10)
C19 C27 C29 110.3(10)
C28 C27 C29 105.8(10)
C30 C27 C29 104.7(9)
C27 C28 H28A 109.5
C27 C28 H28B 109.5
H28A C28 H28B 109.5
C27 C28 H28C 109.5
H28A C28 H28C 109.5
H28B C28 H28C 109.5
C27 C29 H29A 109.5
C27 C29 H29B 109.5
H29A C29 H29B 109.5
C27 C29 H29C 109.5
H29A C29 H29C 109.5
H29B C29 H29C 109.5
C27 C30 H30A 109.5
C27 C30 H30B 109.5
H30A C30 H30B 109.5
C27 C30 H30C 109.5
H30A C30 H30C 109.5
H30B C30 H30C 109.5
C34 C31 C21 112.5(9)
C34 C31 C33 108.8(9)
C21 C31 C33 107.4(9)
C34 C31 C32 108.5(9)
C21 C31 C32 111.1(8)
C33 C31 C32 108.5(9)
C31 C32 H32A 109.5
C31 C32 H32B 109.5
H32A C32 H32B 109.5
C31 C32 H32C 109.5
H32A C32 H32C 109.5
H32B C32 H32C 109.5
C31 C33 H33A 109.5
C31 C33 H33B 109.5
H33A C33 H33B 109.5
C31 C33 H33C 109.5
H33A C33 H33C 109.5
H33B C33 H33C 109.5
C31 C34 H34A 109.5
C31 C34 H34B 109.5
H34A C34 H34B 109.5
C31 C34 H34C 109.5
H34A C34 H34C 109.5
H34B C34 H34C 109.5

loop_
_geom_bond_atom_site_label_1
_geom_bond_atom_site_label_2
_geom_bond_distance
Th1 F2 2.117(5)
Th1 F1 2.134(5)
Th1 C22 2.795(9)
Th1 C18 2.807(9)
Th1 C3 2.809(9)
Th1 C2 2.813(9)
Th1 C5 2.821(9)
Th1 C4 2.845(9)
Th1 C21 2.846(9)
Th1 C1 2.858(9)
Th1 C20 2.858(9)
Th1 C19 2.898(9)
C1 C5 1.430(13)
C1 C2 1.450(15)
C1 C6 1.547(13)
C2 C3 1.442(13)
C2 C10 1.540(13)
C3 C4 1.405(14)
C3 H3A 0.9500
C4 C5 1.439(12)
C4 C14 1.536(13)
C5 H5A 0.9500
C6 C9 1.534(14)
C6 C7 1.537(13)
C6 C8 1.546(13)
C7 H7A 0.9800
C7 H7B 0.9800
C7 H7C 0.9800
C8 H8A 0.9800
C8 H8B 0.9800
C8 H8C 0.9800
C9 H9A 0.9800
C9 H9B 0.9800
C9 H9C 0.9800
C10 C13 1.506(14)
C10 C11 1.555(14)
C10 C12 1.555(13)
C11 H11A 0.9800
C11 H11B 0.9800
C11 H11C 0.9800
C12 H12A 0.9800
C12 H12B 0.9800
C12 H12C 0.9800
C13 H13A 0.9800
C13 H13B 0.9800
C13 H13C 0.9800
C14 C16 1.484(16)
C14 C17 1.518(15)
C14 C15 1.542(13)
C15 H15A 0.9800
C15 H15B 0.9800
C15 H15C 0.9800
C16 H16A 0.9800
C16 H16B 0.9800
C16 H16C 0.9800
C17 H17A 0.9800
C17 H17B 0.9800
C17 H17C 0.9800
C18 C22 1.392(14)
C18 C19 1.466(14)
C18 C23 1.543(13)
C19 C20 1.428(14)
C19 C27 1.520(14)
C20 C21 1.387(13)
C20 H20A 0.9500
C21 C22 1.413(13)
C21 C31 1.526(13)
C22 H22A 0.9500
C23 C26 1.534(13)
C23 C24 1.546(14)
C23 C25 1.565(15)
C24 H24A 0.9800
C24 H24B 0.9800
C24 H24C 0.9800
C25 H25A 0.9800
C25 H25B 0.9800
C25 H25C 0.9800
C26 H26A 0.9800
C26 H26B 0.9800
C26 H26C 0.9800
C27 C28 1.531(16)
C27 C30 1.534(15)
C27 C29 1.556(16)
C28 H28A 0.9800
C28 H28B 0.9800
C28 H28C 0.9800
C29 H29A 0.9800
C29 H29B 0.9800
C29 H29C 0.9800
C30 H30A 0.9800
C30 H30B 0.9800
C30 H30C 0.9800
C31 C34 1.515(14)
C31 C33 1.527(14)
C31 C32 1.529(14)
C32 H32A 0.9800
C32 H32B 0.9800
C32 H32C 0.9800
C33 H33A 0.9800
C33 H33B 0.9800
C33 H33C 0.9800
C34 H34A 0.9800
C34 H34B 0.9800
C34 H34C 0.9800

loop_
_geom_torsion_atom_site_label_1
_geom_torsion_atom_site_label_2
_geom_torsion_atom_site_label_3
_geom_torsion_atom_site_label_4
_geom_torsion
F2 Th1 C1 C5 137.9(6)
F1 Th1 C1 C5 -123.1(5)
C22 Th1 C1 C5 86.8(6)
C18 Th1 C1 C5 91.6(11)
C3 Th1 C1 C5 -75.5(6)
C2 Th1 C1 C5 -113.2(8)
C4 Th1 C1 C5 -36.7(5)
C21 Th1 C1 C5 55.7(6)
C20 Th1 C1 C5 23.1(7)
C19 Th1 C1 C5 2.2(9)
F2 Th1 C1 C2 -109.0(6)
F1 Th1 C1 C2 -9.9(6)
C22 Th1 C1 C2 -160.1(5)
C18 Th1 C1 C2 -155.2(9)
C3 Th1 C1 C2 37.7(5)
C5 Th1 C1 C2 113.2(8)
C4 Th1 C1 C2 76.4(6)
C21 Th1 C1 C2 168.9(5)
C20 Th1 C1 C2 136.3(5)
C19 Th1 C1 C2 115.4(7)
F2 Th1 C1 C6 25.7(7)
F1 Th1 C1 C6 124.8(7)
C22 Th1 C1 C6 -25.4(9)
C18 Th1 C1 C6 -20.5(15)
C3 Th1 C1 C6 172.4(9)
C2 Th1 C1 C6 134.7(10)
C5 Th1 C1 C6 -112.1(10)
C4 Th1 C1 C6 -148.9(9)
C21 Th1 C1 C6 -56.4(8)
C20 Th1 C1 C6 -89.0(8)
C19 Th1 C1 C6 -109.9(8)
C5 C1 C2 C3 -2.2(11)
C6 C1 C2 C3 167.0(10)
Th1 C1 C2 C3 -69.4(7)
C5 C1 C2 C10 -176.4(9)
C6 C1 C2 C10 -7.1(19)
Th1 C1 C2 C10 116.4(11)
C5 C1 C2 Th1 67.2(6)
C6 C1 C2 Th1 -123.5(11)
F2 Th1 C2 C3 179.4(6)
F1 Th1 C2 C3 -77.0(6)
C22 Th1 C2 C3 160.1(8)
C18 Th1 C2 C3 -90.6(11)
C5 Th1 C2 C3 75.5(6)
C4 Th1 C2 C3 35.8(6)
C21 Th1 C2 C3 93.7(8)
C1 Th1 C2 C3 112.3(9)
C20 Th1 C2 C3 41.4(9)
C19 Th1 C2 C3 -13.3(10)
F2 Th1 C2 C1 67.1(6)
F1 Th1 C2 C1 170.7(6)
C22 Th1 C2 C1 47.8(12)
C18 Th1 C2 C1 157.0(9)
C3 Th1 C2 C1 -112.3(9)
C5 Th1 C2 C1 -36.8(5)
C4 Th1 C2 C1 -76.5(6)
C21 Th1 C2 C1 -18.7(9)
C20 Th1 C2 C1 -70.9(7)
C19 Th1 C2 C1 -125.6(7)
F2 Th1 C2 C10 -64.3(7)
F1 Th1 C2 C10 39.3(7)
C22 Th1 C2 C10 -83.6(11)
C18 Th1 C2 C10 25.6(14)
C3 Th1 C2 C10 116.3(10)
C5 Th1 C2 C10 -168.2(8)
C4 Th1 C2 C10 152.1(8)
C21 Th1 C2 C10 -150.1(7)
C1 Th1 C2 C10 -131.4(10)
C20 Th1 C2 C10 157.7(6)
C19 Th1 C2 C10 103.0(8)
C1 C2 C3 C4 0.5(11)
C10 C2 C3 C4 175.6(8)
Th1 C2 C3 C4 -70.2(7)
C1 C2 C3 Th1 70.7(7)
C10 C2 C3 Th1 -114.2(8)
F2 Th1 C3 C4 113.7(6)
F1 Th1 C3 C4 -148.1(6)
C22 Th1 C3 C4 -37.8(15)
C18 Th1 C3 C4 -97.0(7)
C2 Th1 C3 C4 114.4(9)
C5 Th1 C3 C4 37.4(5)
C21 Th1 C3 C4 -12.7(8)
C1 Th1 C3 C4 76.8(6)
C20 Th1 C3 C4 -39.7(7)
C19 Th1 C3 C4 -73.1(6)
F2 Th1 C3 C2 -0.6(7)
F1 Th1 C3 C2 97.6(6)
C22 Th1 C3 C2 -152.2(11)
C18 Th1 C3 C2 148.7(6)
C5 Th1 C3 C2 -77.0(6)
C4 Th1 C3 C2 -114.4(9)
C21 Th1 C3 C2 -127.1(6)
C1 Th1 C3 C2 -37.6(6)
C20 Th1 C3 C2 -154.0(6)
C19 Th1 C3 C2 172.5(6)
C2 C3 C4 C5 1.4(11)
Th1 C3 C4 C5 -67.7(6)
C2 C3 C4 C14 -162.1(9)
Th1 C3 C4 C14 128.8(9)
C2 C3 C4 Th1 69.0(7)
F2 Th1 C4 C3 -83.4(6)
F1 Th1 C4 C3 31.7(6)
C22 Th1 C4 C3 167.1(6)
C18 Th1 C4 C3 121.9(6)
C2 Th1 C4 C3 -37.1(6)
C5 Th1 C4 C3 -113.4(8)
C21 Th1 C4 C3 171.1(6)
C1 Th1 C4 C3 -77.0(6)
C20 Th1 C4 C3 146.1(6)
C19 Th1 C4 C3 120.0(6)
F2 Th1 C4 C5 29.9(7)
F1 Th1 C4 C5 145.1(5)
C22 Th1 C4 C5 -79.5(7)
C18 Th1 C4 C5 -124.7(6)
C3 Th1 C4 C5 113.4(8)
C2 Th1 C4 C5 76.3(6)
C21 Th1 C4 C5 -75.5(6)
C1 Th1 C4 C5 36.4(5)
C20 Th1 C4 C5 -100.5(6)
C19 Th1 C4 C5 -126.7(5)
F2 Th1 C4 C14 153.7(8)
F1 Th1 C4 C14 -91.2(9)
C22 Th1 C4 C14 44.3(11)
C18 Th1 C4 C14 -0.9(11)
C3 Th1 C4 C14 -122.9(12)
C2 Th1 C4 C14 -160.0(10)
C5 Th1 C4 C14 123.7(11)
C21 Th1 C4 C14 48.3(9)
C1 Th1 C4 C14 160.1(10)
C20 Th1 C4 C14 23.3(9)
C19 Th1 C4 C14 -2.9(9)
C2 C1 C5 C4 3.1(11)
C6 C1 C5 C4 -168.5(8)
Th1 C1 C5 C4 70.0(7)
C2 C1 C5 Th1 -66.8(7)
C6 C1 C5 Th1 121.6(8)
C3 C4 C5 C1 -2.8(11)
C14 C4 C5 C1 160.6(8)
Th1 C4 C5 C1 -70.4(7)
C3 C4 C5 Th1 67.6(7)
C14 C4 C5 Th1 -129.0(9)
F2 Th1 C5 C1 -41.3(6)
F1 Th1 C5 C1 71.3(6)
C22 Th1 C5 C1 -118.8(6)
C18 Th1 C5 C1 -150.0(6)
C3 Th1 C5 C1 77.7(6)
C2 Th1 C5 C1 37.4(5)
C4 Th1 C5 C1 114.2(8)
C21 Th1 C5 C1 -133.0(6)
C20 Th1 C5 C1 -161.7(6)
C19 Th1 C5 C1 -178.8(5)
F2 Th1 C5 C4 -155.6(5)
F1 Th1 C5 C4 -43.0(6)
C22 Th1 C5 C4 126.9(6)
C18 Th1 C5 C4 95.8(8)
C3 Th1 C5 C4 -36.5(5)
C2 Th1 C5 C4 -76.8(6)
C21 Th1 C5 C4 112.8(6)
C1 Th1 C5 C4 -114.2(8)
C20 Th1 C5 C4 84.1(6)
C19 Th1 C5 C4 67.0(6)
C5 C1 C6 C9 -38.3(11)
C2 C1 C6 C9 153.3(11)
Th1 C1 C6 C9 50.6(10)
C5 C1 C6 C7 80.5(10)
C2 C1 C6 C7 -87.9(13)
Th1 C1 C6 C7 169.4(6)
C5 C1 C6 C8 -159.1(9)
C2 C1 C6 C8 32.4(16)
Th1 C1 C6 C8 -70.3(10)
C3 C2 C10 C13 3.7(13)
C1 C2 C10 C13 177.2(10)
Th1 C2 C10 C13 -84.6(9)
C3 C2 C10 C11 -114.1(10)
C1 C2 C10 C11 59.5(14)
Th1 C2 C10 C11 157.6(6)
C3 C2 C10 C12 122.1(10)
C1 C2 C10 C12 -64.3(14)
Th1 C2 C10 C12 33.9(10)
C3 C4 C14 C16 -31.6(14)
C5 C4 C14 C16 167.9(10)
Th1 C4 C14 C16 67.8(12)
C3 C4 C14 C17 -154.8(10)
C5 C4 C14 C17 44.7(13)
Th1 C4 C14 C17 -55.4(12)
C3 C4 C14 C15 86.9(12)
C5 C4 C14 C15 -73.7(13)
Th1 C4 C14 C15 -173.8(8)
F2 Th1 C18 C22 -51.7(6)
F1 Th1 C18 C22 -154.6(6)
C3 Th1 C18 C22 155.3(6)
C2 Th1 C18 C22 -141.0(9)
C5 Th1 C18 C22 58.6(9)
C4 Th1 C18 C22 107.7(7)
C21 Th1 C18 C22 36.0(5)
C1 Th1 C18 C22 -7.0(13)
C20 Th1 C18 C22 74.3(6)
C19 Th1 C18 C22 111.5(8)
F2 Th1 C18 C19 -163.2(5)
F1 Th1 C18 C19 93.9(6)
C22 Th1 C18 C19 -111.5(8)
C3 Th1 C18 C19 43.8(8)
C2 Th1 C18 C19 107.6(10)
C5 Th1 C18 C19 -52.8(8)
C4 Th1 C18 C19 -3.8(7)
C21 Th1 C18 C19 -75.4(6)
C1 Th1 C18 C19 -118.5(10)
C20 Th1 C18 C19 -37.2(5)
F2 Th1 C18 C23 62.9(7)
F1 Th1 C18 C23 -40.0(7)
C22 Th1 C18 C23 114.6(10)
C3 Th1 C18 C23 -90.1(9)
C2 Th1 C18 C23 -26.4(15)
C5 Th1 C18 C23 173.2(6)
C4 Th1 C18 C23 -137.7(6)
C21 Th1 C18 C23 150.6(9)
C1 Th1 C18 C23 107.6(11)
C20 Th1 C18 C23 -171.1(9)
C19 Th1 C18 C23 -133.9(10)
C22 C18 C19 C20 -2.9(10)
C23 C18 C19 C20 -174.7(10)
Th1 C18 C19 C20 67.4(6)
C22 C18 C19 C27 169.3(10)
C23 C18 C19 C27 -2.5(18)
Th1 C18 C19 C27 -120.4(11)
C22 C18 C19 Th1 -70.3(6)
C23 C18 C19 Th1 117.9(11)
F2 Th1 C19 C20 -92.0(6)
F1 Th1 C19 C20 166.0(6)
C22 Th1 C19 C20 -74.4(6)
C18 Th1 C19 C20 -111.7(8)
C3 Th1 C19 C20 95.1(6)
C2 Th1 C19 C20 102.8(7)
C5 Th1 C19 C20 37.0(7)
C4 Th1 C19 C20 65.7(6)
C21 Th1 C19 C20 -34.8(5)
C1 Th1 C19 C20 35.6(9)
F2 Th1 C19 C18 19.6(6)
F1 Th1 C19 C18 -82.4(5)
C22 Th1 C19 C18 37.3(5)
C3 Th1 C19 C18 -153.2(5)
C2 Th1 C19 C18 -145.5(6)
C5 Th1 C19 C18 148.6(5)
C4 Th1 C19 C18 177.4(5)
C21 Th1 C19 C18 76.9(6)
C1 Th1 C19 C18 147.3(7)
C20 Th1 C19 C18 111.7(8)
F2 Th1 C19 C27 149.4(8)
F1 Th1 C19 C27 47.4(8)
C22 Th1 C19 C27 167.1(10)
C18 Th1 C19 C27 129.8(11)
C3 Th1 C19 C27 -23.5(9)
C2 Th1 C19 C27 -15.8(12)
C5 Th1 C19 C27 -81.6(9)
C4 Th1 C19 C27 -52.8(9)
C21 Th1 C19 C27 -153.3(10)
C1 Th1 C19 C27 -82.9(11)
C20 Th1 C19 C27 -118.6(11)
C18 C19 C20 C21 2.8(10)
C27 C19 C20 C21 -170.4(9)
Th1 C19 C20 C21 68.5(7)
C18 C19 C20 Th1 -65.7(6)
C27 C19 C20 Th1 121.1(9)
F2 Th1 C20 C21 -12.2(7)
F1 Th1 C20 C21 -131.6(5)
C22 Th1 C20 C21 -38.3(6)
C18 Th1 C20 C21 -77.9(6)
C3 Th1 C20 C21 141.1(6)
C2 Th1 C20 C21 118.9(6)
C5 Th1 C20 C21 93.7(6)
C4 Th1 C20 C21 123.1(6)
C1 Th1 C20 C21 82.4(6)
C19 Th1 C20 C21 -116.4(8)
F2 Th1 C20 C19 104.3(6)
F1 Th1 C20 C19 -15.1(6)
C22 Th1 C20 C19 78.2(6)
C18 Th1 C20 C19 38.6(5)
C3 Th1 C20 C19 -102.4(6)
C2 Th1 C20 C19 -124.6(6)
C5 Th1 C20 C19 -149.9(6)
C4 Th1 C20 C19 -120.4(6)
C21 Th1 C20 C19 116.4(8)
C1 Th1 C20 C19 -161.1(5)
C19 C20 C21 C22 -1.6(11)
Th1 C20 C21 C22 68.1(6)
C19 C20 C21 C31 165.6(9)
Th1 C20 C21 C31 -124.8(9)
C19 C20 C21 Th1 -69.6(7)
F2 Th1 C21 C20 169.2(6)
F1 Th1 C21 C20 62.4(6)
C22 Th1 C21 C20 111.7(8)
C18 Th1 C21 C20 76.0(6)
C3 Th1 C21 C20 -56.4(7)
C2 Th1 C21 C20 -105.7(7)
C5 Th1 C21 C20 -92.0(6)
C4 Th1 C21 C20 -63.0(6)
C1 Th1 C21 C20 -116.2(6)
C19 Th1 C21 C20 35.5(5)
F2 Th1 C21 C22 57.5(6)
F1 Th1 C21 C22 -49.3(7)
C18 Th1 C21 C22 -35.8(5)
C3 Th1 C21 C22 -168.2(6)
C2 Th1 C21 C22 142.6(6)
C5 Th1 C21 C22 156.3(6)
C4 Th1 C21 C22 -174.7(5)
C1 Th1 C21 C22 132.1(6)
C20 Th1 C21 C22 -111.7(8)
C19 Th1 C21 C22 -76.2(6)
F2 Th1 C21 C31 -65.7(8)
F1 Th1 C21 C31 -172.5(7)
C22 Th1 C21 C31 -123.2(11)
C18 Th1 C21 C31 -158.9(10)
C3 Th1 C21 C31 68.7(10)
C2 Th1 C21 C31 19.4(11)
C5 Th1 C21 C31 33.2(9)
C4 Th1 C21 C31 62.2(9)
C1 Th1 C21 C31 8.9(9)
C20 Th1 C21 C31 125.1(11)
C19 Th1 C21 C31 160.7(10)
C19 C18 C22 C21 2.1(10)
C23 C18 C22 C21 175.4(8)
Th1 C18 C22 C21 -70.6(7)
C19 C18 C22 Th1 72.7(6)
C23 C18 C22 Th1 -114.0(8)
C20 C21 C22 C18 -0.4(10)
C31 C21 C22 C18 -167.6(9)
Th1 C21 C22 C18 69.7(7)
C20 C21 C22 Th1 -70.1(6)
C31 C21 C22 Th1 122.7(9)
F2 Th1 C22 C18 125.6(6)
F1 Th1 C22 C18 26.3(6)
C3 Th1 C22 C18 -80.4(14)
C2 Th1 C22 C18 145.7(8)
C5 Th1 C22 C18 -145.0(6)
C4 Th1 C22 C18 -107.5(7)
C21 Th1 C22 C18 -115.3(8)
C1 Th1 C22 C18 177.3(5)
C20 Th1 C22 C18 -78.2(6)
C19 Th1 C22 C18 -38.7(6)
F2 Th1 C22 C21 -119.1(6)
F1 Th1 C22 C21 141.6(5)
C18 Th1 C22 C21 115.3(8)
C3 Th1 C22 C21 34.9(15)
C2 Th1 C22 C21 -99.1(10)
C5 Th1 C22 C21 -29.7(7)
C4 Th1 C22 C21 7.7(8)
C1 Th1 C22 C21 -67.4(7)
C20 Th1 C22 C21 37.1(5)
C19 Th1 C22 C21 76.6(6)
C22 C18 C23 C26 -76.5(11)
C19 C18 C23 C26 94.6(12)
Th1 C18 C23 C26 -164.0(7)
C22 C18 C23 C24 40.5(12)
C19 C18 C23 C24 -148.4(11)
Th1 C18 C23 C24 -47.0(10)
C22 C18 C23 C25 161.1(9)
C19 C18 C23 C25 -27.8(16)
Th1 C18 C23 C25 73.6(10)
C20 C19 C27 C28 -118.7(11)
C18 C19 C27 C28 70.3(14)
Th1 C19 C27 C28 -26.3(13)
C20 C19 C27 C30 114.8(11)
C18 C19 C27 C30 -56.2(15)
Th1 C19 C27 C30 -152.9(8)
C20 C19 C27 C29 0.2(14)
C18 C19 C27 C29 -170.8(10)
Th1 C19 C27 C29 92.6(10)
C20 C21 C31 C34 171.4(9)
C22 C21 C31 C34 -23.9(14)
Th1 C21 C31 C34 71.6(11)
C20 C21 C31 C33 -68.9(13)
C22 C21 C31 C33 95.8(12)
Th1 C21 C31 C33 -168.7(7)
C20 C21 C31 C32 49.6(13)
C22 C21 C31 C32 -145.8(9)
Th1 C21 C31 C32 -50.3(11)
